data_7104588
loop_
_publ_author_name
'Hooper, Thomas N'
'Green, Michael'
'McGrady, John E'
'Patel, Jaynika R'
'Russell, Christopher A'

_publ_section_title
;
 Synthesis and structural characterisation of stable cationic gold(I)
 alkene complexes.
;
_journal_issue 26
_journal_name_full 'Chemical communications (Cambridge, England)'
_journal_page_first 3877
_journal_page_last 3879
_journal_paper_doi 10.1039/b908109g
_journal_volume 34
_journal_year 2009
_chemical_formula_moiety 'C20 H41 Au P, F6 Sb'
_chemical_formula_sum 'C20 H41 Au F6 P Sb'
_chemical_formula_weight 745.21
_space_group_IT_number 33
_symmetry_cell_setting orthorhombic
_symmetry_space_group_name_Hall 'P 2c -2n'
_symmetry_space_group_name_H-M 'P n a 21'
_atom_sites_solution_hydrogens geom
_atom_sites_solution_primary direct
_atom_sites_solution_secondary difmap
_audit_creation_method SHELXL-97
_cell_angle_alpha 90.00
_cell_angle_beta 90.00
_cell_angle_gamma 90.00
_cell_formula_units_Z 4
_cell_length_a 16.1038(5)
_cell_length_b 17.5224(6)
_cell_length_c 9.1760(3)
_cell_measurement_reflns_used 7528
_cell_measurement_temperature 100(2)
_cell_measurement_theta_max 29.626
_cell_measurement_theta_min 2.505
_cell_volume 2589.26(15)
_computing_cell_refinement 'Apex II (Bruker-AXS, 2007)'
_computing_data_collection 'Apex II (Bruker-AXS, 2007)'
_computing_data_reduction
;
SAINT v7.34A (Bruker-AXS, 2007) & XPREP v2005/4 (Bruker-AXS, 2005)
;
_computing_structure_refinement 'SHELXL-97 (Sheldrick, 1997)'
_computing_structure_solution 'SHELXS-97 (Sheldrick, 1990)'
_diffrn_ambient_temperature 100(2)
_diffrn_detector 'CCD plate'
_diffrn_detector_area_resol_mean 8.366
_diffrn_detector_type 'Bruker-AXS SMART APEX'
_diffrn_measured_fraction_theta_full 0.994
_diffrn_measured_fraction_theta_max 0.994
_diffrn_measurement_details 'frames, 0.3\% width'
_diffrn_measurement_device 'four-circle diffractometer'
_diffrn_measurement_device_type 'Bruker-AXS Kappa'
_diffrn_measurement_method '\w & \f scans'
_diffrn_measurement_specimen_support
;
glass fibre
;
_diffrn_radiation_collimation '0.5 mm double pinhole'
_diffrn_radiation_monochromator graphite
_diffrn_radiation_probe x-ray
_diffrn_radiation_type 'Mo K\a'
_diffrn_radiation_wavelength 0.71074
_diffrn_reflns_av_R_equivalents 0.0326
_diffrn_reflns_av_sigmaI/netI 0.0427
_diffrn_reflns_limit_h_max 22
_diffrn_reflns_limit_h_min -22
_diffrn_reflns_limit_k_max 24
_diffrn_reflns_limit_k_min -23
_diffrn_reflns_limit_l_max 10
_diffrn_reflns_limit_l_min -12
_diffrn_reflns_number 19702
_diffrn_reflns_theta_full 29.67
_diffrn_reflns_theta_max 29.67
_diffrn_reflns_theta_min 4.55
_diffrn_source 'sealed X-ray tube'
_diffrn_source_current 40
_diffrn_source_power 2
_diffrn_source_size '0.4 x 8 mm fine focus'
_diffrn_source_target Mo
_diffrn_source_type 'Bruker-AXS KFF Mo 2K 90\% Ceramic'
_diffrn_source_voltage 50
_exptl_absorpt_coefficient_mu 6.812
_exptl_absorpt_correction_T_max 0.360
_exptl_absorpt_correction_T_min 0.219
_exptl_absorpt_correction_type multi-scan
_exptl_absorpt_process_details SADABS-2007/4
_exptl_crystal_colour colourless
_exptl_crystal_density_diffrn 1.912
_exptl_crystal_density_method 'not measured'
_exptl_crystal_description block
_exptl_crystal_F_000 1440
_exptl_crystal_size_max 0.30
_exptl_crystal_size_mid 0.20
_exptl_crystal_size_min 0.15
_refine_diff_density_max 1.071
_refine_diff_density_min -0.819
_refine_diff_density_rms 0.106
_refine_ls_abs_structure_details 'Flack H D (1983), Acta Cryst. A39, 876-881'
_refine_ls_abs_structure_Flack 0.089(5)
_refine_ls_extinction_method none
_refine_ls_goodness_of_fit_ref 0.992
_refine_ls_hydrogen_treatment constr
_refine_ls_matrix_type full
_refine_ls_number_parameters 340
_refine_ls_number_reflns 5963
_refine_ls_number_restraints 5
_refine_ls_restrained_S_all 0.993
_refine_ls_R_factor_all 0.0279
_refine_ls_R_factor_gt 0.0227
_refine_ls_shift/su_max 0.003
_refine_ls_shift/su_mean 0.000
_refine_ls_structure_factor_coef Fsqd
_refine_ls_weighting_details 'calc w=1/[\s^2^(Fo^2^)+(0.0114P)^2^+0.0000P] where P=(Fo^2^+2Fc^2^)/3'
_refine_ls_weighting_scheme calc
_refine_ls_wR_factor_gt 0.0423
_refine_ls_wR_factor_ref 0.0436
_reflns_number_gt 5400
_reflns_number_total 5963
_reflns_threshold_expression >2sigma(I)
_cod_data_source_file b908109g.txt
_cod_data_source_block 2
_cod_depositor_comments
;
The following automatic conversions were performed:
'_symmetry_cell_setting' value 'Orthorhombic' changed to 'orthorhombic'
according to '/home/saulius/struct/CIF-dictionaries/cif_core.dic'
dictionary named 'cif_core.dic' version 2.4.1 from
2010-06-29.

'_diffrn_radiation_probe' value 'X-ray' changed to 'x-ray'
according to '/home/saulius/struct/CIF-dictionaries/cif_core.dic'
dictionary named 'cif_core.dic' version 2.4.1 from 2010-06-29.

Automatic conversion script
Id: cif_fix_enum 1527 2010-12-29 10:47:43Z saulius 
;
_cod_database_code 7104588

loop_
_symmetry_equiv_pos_as_xyz
'x, y, z'
'-x, -y, z+1/2'
'x+1/2, -y+1/2, z'
'-x+1/2, y+1/2, z+1/2'

loop_
_atom_site_label
_atom_site_type_symbol
_atom_site_fract_x
_atom_site_fract_y
_atom_site_fract_z
_atom_site_U_iso_or_equiv
_atom_site_adp_type
_atom_site_occupancy
_atom_site_symmetry_multiplicity
_atom_site_calc_flag
_atom_site_refinement_flags
_atom_site_disorder_assembly
_atom_site_disorder_group
Au1 Au 0.924445(7) 0.180126(6) 0.68778(3) 0.01998(4) Uani 1 1 d . . .
P1 P 0.96274(5) 0.30654(4) 0.68640(15) 0.01653(15) Uani 1 1 d . A .
C1A C 0.9107(5) 0.0590(4) 0.7553(10) 0.0202(17) Uani 0.603(11) 1 d PDU A 1
H1A H 0.8703 0.0538 0.8375 0.024 Uiso 0.603(11) 1 calc PRD A 1
C2A C 0.8711(5) 0.0669(4) 0.6262(11) 0.0199(17) Uani 0.603(11) 1 d PU A 1
H2A H 0.9038 0.0430 0.5456 0.024 Uiso 0.603(11) 1 calc PR A 1
C3A C 0.7840(3) 0.0574(3) 0.6027(7) 0.0518(15) Uani 0.603(11) 1 d P A 1
H3A1 H 0.7683 0.0806 0.5083 0.062 Uiso 0.603(11) 1 calc PR A 1
H3A2 H 0.7527 0.0837 0.6808 0.062 Uiso 0.603(11) 1 calc PR A 1
C4A C 0.7617(3) -0.0276(3) 0.6021(6) 0.0444(13) Uani 0.603(11) 1 d P A 1
H4A1 H 0.7011 -0.0322 0.6179 0.053 Uiso 0.603(11) 1 calc PR A 1
H4A2 H 0.7737 -0.0481 0.5038 0.053 Uiso 0.603(11) 1 calc PR A 1
C5A C 0.8049(7) -0.0775(5) 0.7124(10) 0.041(3) Uani 0.603(11) 1 d P A 1
H5A1 H 0.7730 -0.1257 0.7187 0.049 Uiso 0.603(11) 1 calc PR A 1
H5A2 H 0.7997 -0.0520 0.8082 0.049 Uiso 0.603(11) 1 calc PR A 1
C6A C 0.8969(5) -0.0993(3) 0.6935(11) 0.035(2) Uani 0.603(11) 1 d P A 1
H6A1 H 0.9005 -0.1557 0.6944 0.042 Uiso 0.603(11) 1 calc PR A 1
H6A2 H 0.9146 -0.0822 0.5956 0.042 Uiso 0.603(11) 1 calc PR A 1
C7A C 0.9591(3) -0.0694(3) 0.8022(6) 0.0424(12) Uani 0.603(11) 1 d P A 1
H7A1 H 1.0091 -0.1022 0.7980 0.051 Uiso 0.603(11) 1 calc PR A 1
H7A2 H 0.9351 -0.0748 0.9010 0.051 Uiso 0.603(11) 1 calc PR A 1
C8A C 0.9866(3) 0.0137(3) 0.7825(7) 0.0511(15) Uani 0.603(11) 1 d P A 1
H8A1 H 1.0152 0.0322 0.8713 0.061 Uiso 0.603(11) 1 calc PR A 1
H8A2 H 1.0253 0.0181 0.6991 0.061 Uiso 0.603(11) 1 calc PR A 1
C1B C 0.9328(7) 0.0499(5) 0.687(2) 0.025(2) Uani 0.397(11) 1 d PU A 2
H1B H 0.9454 0.0324 0.5861 0.030 Uiso 0.397(11) 1 calc PR A 2
C2B C 0.8499(8) 0.0696(5) 0.6948(16) 0.020(2) Uani 0.397(11) 1 d PDU A 2
H2B H 0.8304 0.0614 0.7971 0.024 Uiso 0.397(11) 1 calc PRD A 2
C3B C 0.7840(3) 0.0574(3) 0.6027(7) 0.0518(15) Uani 0.397(11) 1 d P A 2
H3B1 H 0.7988 0.0739 0.5029 0.062 Uiso 0.397(11) 1 calc PR A 2
H3B2 H 0.7356 0.0877 0.6354 0.062 Uiso 0.397(11) 1 calc PR A 2
C4B C 0.7617(3) -0.0276(3) 0.6021(6) 0.0444(13) Uani 0.397(11) 1 d P A 2
H4B1 H 0.7165 -0.0347 0.6740 0.053 Uiso 0.397(11) 1 calc PR A 2
H4B2 H 0.7377 -0.0390 0.5052 0.053 Uiso 0.397(11) 1 calc PR A 2
C5B C 0.8266(10) -0.0890(7) 0.633(2) 0.041(4) Uani 0.397(11) 1 d P A 2
H5B1 H 0.8725 -0.0827 0.5623 0.050 Uiso 0.397(11) 1 calc PR A 2
H5B2 H 0.8010 -0.1394 0.6147 0.050 Uiso 0.397(11) 1 calc PR A 2
C6B C 0.8658(9) -0.0895(7) 0.7954(15) 0.038(4) Uani 0.397(11) 1 d P A 2
H6B1 H 0.8347 -0.0527 0.8564 0.045 Uiso 0.397(11) 1 calc PR A 2
H6B2 H 0.8577 -0.1409 0.8382 0.045 Uiso 0.397(11) 1 calc PR A 2
C7B C 0.9591(3) -0.0694(3) 0.8022(6) 0.0424(12) Uani 0.397(11) 1 d P A 2
H7B1 H 0.9803 -0.0869 0.8979 0.051 Uiso 0.397(11) 1 calc PR A 2
H7B2 H 0.9877 -0.1001 0.7268 0.051 Uiso 0.397(11) 1 calc PR A 2
C8B C 0.9866(3) 0.0137(3) 0.7825(7) 0.0511(15) Uani 0.397(11) 1 d P A 2
H8B1 H 0.9863 0.0402 0.8778 0.061 Uiso 0.397(11) 1 calc PR A 2
H8B2 H 1.0438 0.0154 0.7431 0.061 Uiso 0.397(11) 1 calc PR A 2
C9 C 1.0365(3) 0.3202(2) 0.5267(5) 0.0238(11) Uani 1 1 d . . .
C10 C 1.0528(3) 0.4039(3) 0.4879(5) 0.0332(11) Uani 1 1 d . A .
H10A H 1.0017 0.4270 0.4504 0.050 Uiso 1 1 calc R . .
H10B H 1.0962 0.4068 0.4133 0.050 Uiso 1 1 calc R . .
H10C H 1.0709 0.4315 0.5752 0.050 Uiso 1 1 calc R . .
C11 C 1.1198(3) 0.2805(2) 0.5624(5) 0.0299(9) Uani 1 1 d . A .
H11A H 1.1446 0.3043 0.6487 0.045 Uiso 1 1 calc R . .
H11B H 1.1577 0.2858 0.4795 0.045 Uiso 1 1 calc R . .
H11C H 1.1098 0.2263 0.5817 0.045 Uiso 1 1 calc R . .
C12 C 1.0014(3) 0.2781(2) 0.3927(4) 0.0333(10) Uani 1 1 d . A .
H12A H 1.0419 0.2800 0.3132 0.050 Uiso 1 1 calc R . .
H12B H 0.9498 0.3028 0.3615 0.050 Uiso 1 1 calc R . .
H12C H 0.9900 0.2248 0.4183 0.050 Uiso 1 1 calc R . .
C13 C 1.0165(3) 0.3291(3) 0.8634(5) 0.0244(10) Uani 1 1 d . . .
C14 C 0.9536(3) 0.3395(3) 0.9888(5) 0.0362(11) Uani 1 1 d . A .
H14A H 0.9835 0.3463 1.0808 0.054 Uiso 1 1 calc R . .
H14B H 0.9180 0.2943 0.9954 0.054 Uiso 1 1 calc R . .
H14C H 0.9192 0.3846 0.9698 0.054 Uiso 1 1 calc R . .
C15 C 1.0705(3) 0.4014(3) 0.8583(6) 0.0349(12) Uani 1 1 d . A .
H15A H 1.1160 0.3939 0.7887 0.052 Uiso 1 1 calc R . .
H15B H 1.0935 0.4113 0.9553 0.052 Uiso 1 1 calc R . .
H15C H 1.0365 0.4449 0.8276 0.052 Uiso 1 1 calc R . .
C16 C 1.0709(3) 0.2599(3) 0.9095(5) 0.0320(10) Uani 1 1 d . A .
H16A H 1.1002 0.2721 1.0002 0.048 Uiso 1 1 calc R . .
H16B H 1.1115 0.2489 0.8327 0.048 Uiso 1 1 calc R . .
H16C H 1.0354 0.2152 0.9247 0.048 Uiso 1 1 calc R . .
C17 C 0.8665(2) 0.36685(19) 0.6642(4) 0.0242(8) Uani 1 1 d . . .
C18 C 0.8787(2) 0.45109(19) 0.7013(6) 0.0301(9) Uani 1 1 d . A .
H18A H 0.8924 0.4562 0.8049 0.045 Uiso 1 1 calc R . .
H18B H 0.8275 0.4792 0.6804 0.045 Uiso 1 1 calc R . .
H18C H 0.9241 0.4719 0.6424 0.045 Uiso 1 1 calc R . .
C19 C 0.7978(3) 0.3334(3) 0.7607(6) 0.0358(11) Uani 1 1 d . A .
H19A H 0.7475 0.3645 0.7515 0.054 Uiso 1 1 calc R . .
H19B H 0.8162 0.3332 0.8625 0.054 Uiso 1 1 calc R . .
H19C H 0.7858 0.2810 0.7298 0.054 Uiso 1 1 calc R . .
C20 C 0.8346(3) 0.3617(3) 0.5074(5) 0.0412(12) Uani 1 1 d . A .
H20A H 0.8724 0.3895 0.4426 0.062 Uiso 1 1 calc R . .
H20B H 0.7790 0.3843 0.5017 0.062 Uiso 1 1 calc R . .
H20C H 0.8321 0.3081 0.4776 0.062 Uiso 1 1 calc R . .
Sb1 Sb 0.703559(17) 0.646006(16) 0.64376(3) 0.02826(6) Uani 1 1 d . . .
F1 F 0.59528(17) 0.6524(2) 0.5691(3) 0.0510(8) Uani 1 1 d . B .
F2 F 0.81202(15) 0.63843(15) 0.7161(3) 0.0434(7) Uani 1 1 d . B .
F3A F 0.6650(5) 0.6846(6) 0.8185(9) 0.063(3) Uani 0.570(17) 1 d P B 3
F4A F 0.7277(6) 0.7420(7) 0.5866(18) 0.112(6) Uani 0.570(17) 1 d P B 3
F5A F 0.7453(4) 0.6015(14) 0.4783(13) 0.169(9) Uani 0.570(17) 1 d P B 3
F6A F 0.6826(6) 0.5467(5) 0.722(2) 0.101(5) Uani 0.570(17) 1 d P B 3
F3B F 0.6609(6) 0.6365(12) 0.8291(9) 0.072(4) Uani 0.430(17) 1 d P B 4
F4B F 0.7007(8) 0.7513(7) 0.679(2) 0.095(6) Uani 0.430(17) 1 d P B 4
F5B F 0.7357(7) 0.6631(8) 0.4523(10) 0.072(4) Uani 0.430(17) 1 d P B 4
F6B F 0.6933(8) 0.5480(6) 0.611(2) 0.077(5) Uani 0.430(17) 1 d P B 4

loop_
_atom_site_aniso_label
_atom_site_aniso_U_11
_atom_site_aniso_U_22
_atom_site_aniso_U_33
_atom_site_aniso_U_23
_atom_site_aniso_U_13
_atom_site_aniso_U_12
Au1 0.02094(6) 0.01226(5) 0.02673(6) 0.00100(8) 0.00077(8) 0.00039(5)
P1 0.0202(4) 0.0122(3) 0.0172(3) 0.0008(5) 0.0000(6) 0.0013(3)
C1A 0.024(5) 0.005(3) 0.031(4) 0.000(3) 0.006(3) -0.006(3)
C2A 0.012(4) 0.012(3) 0.036(5) -0.007(3) 0.002(3) -0.003(3)
C3A 0.041(3) 0.037(3) 0.078(4) 0.008(3) -0.022(3) -0.006(2)
C4A 0.032(3) 0.037(3) 0.064(3) -0.008(2) -0.013(2) -0.009(2)
C5A 0.067(7) 0.025(4) 0.030(5) -0.004(3) 0.009(4) -0.027(4)
C6A 0.059(5) 0.015(3) 0.030(4) 0.005(4) 0.001(5) -0.004(3)
C7A 0.052(3) 0.020(2) 0.055(3) 0.005(2) -0.009(3) 0.009(2)
C8A 0.044(3) 0.015(2) 0.094(4) 0.010(2) -0.026(3) 0.001(2)
C1B 0.027(5) 0.008(4) 0.039(6) 0.005(7) 0.017(7) -0.005(3)
C2B 0.027(6) 0.013(4) 0.020(6) 0.007(5) 0.007(6) -0.003(4)
C3B 0.041(3) 0.037(3) 0.078(4) 0.008(3) -0.022(3) -0.006(2)
C4B 0.032(3) 0.037(3) 0.064(3) -0.008(2) -0.013(2) -0.009(2)
C5B 0.061(10) 0.014(6) 0.049(10) -0.009(6) -0.013(8) -0.005(6)
C6B 0.049(9) 0.026(6) 0.039(8) 0.012(5) -0.005(6) 0.001(6)
C7B 0.052(3) 0.020(2) 0.055(3) 0.005(2) -0.009(3) 0.009(2)
C8B 0.044(3) 0.015(2) 0.094(4) 0.010(2) -0.026(3) 0.001(2)
C9 0.034(3) 0.013(2) 0.024(2) 0.0031(15) 0.0105(19) 0.0033(18)
C10 0.049(3) 0.016(2) 0.035(2) 0.0078(17) 0.015(2) 0.001(2)
C11 0.035(3) 0.019(2) 0.035(2) 0.0069(17) 0.0161(19) 0.0026(18)
C12 0.052(3) 0.027(2) 0.0209(18) -0.0020(16) 0.0044(19) 0.008(2)
C13 0.025(3) 0.031(3) 0.0179(19) -0.0014(16) -0.0043(17) -0.0005(19)
C14 0.040(3) 0.046(3) 0.022(2) -0.0010(18) 0.0001(19) 0.004(2)
C15 0.029(3) 0.031(3) 0.045(3) -0.014(2) -0.006(2) -0.003(2)
C16 0.032(3) 0.038(3) 0.026(2) 0.0037(18) -0.0110(18) 0.005(2)
C17 0.0218(17) 0.0191(16) 0.032(2) -0.0008(16) -0.0033(17) 0.0101(13)
C18 0.028(2) 0.0217(17) 0.041(3) -0.002(2) 0.008(2) 0.0080(14)
C19 0.021(2) 0.032(2) 0.054(3) -0.004(2) 0.003(2) 0.0040(18)
C20 0.044(3) 0.042(3) 0.037(2) -0.002(2) -0.018(2) 0.022(2)
Sb1 0.02306(13) 0.03831(15) 0.02342(11) -0.00472(11) -0.00363(11) 0.00133(11)
F1 0.0252(15) 0.077(2) 0.0506(18) 0.0077(16) -0.0139(13) -0.0017(15)
F2 0.0262(13) 0.0465(15) 0.0576(19) -0.0049(14) -0.0173(13) 0.0033(11)
F3A 0.074(5) 0.064(6) 0.053(4) -0.017(4) 0.012(3) 0.031(4)
F4A 0.040(5) 0.091(8) 0.205(15) 0.109(9) -0.040(6) -0.021(5)
F5A 0.021(4) 0.41(2) 0.071(7) -0.151(11) -0.017(4) 0.031(8)
F6A 0.041(4) 0.037(4) 0.226(16) 0.042(8) -0.049(8) -0.006(3)
F3B 0.035(4) 0.153(11) 0.027(3) 0.031(4) 0.004(2) 0.006(4)
F4B 0.068(8) 0.053(6) 0.163(14) -0.079(9) -0.051(9) 0.016(5)
F5B 0.035(4) 0.153(11) 0.027(3) 0.031(4) 0.004(2) 0.006(4)
F6B 0.061(8) 0.020(5) 0.151(13) 0.012(7) -0.070(9) 0.009(4)

loop_
_atom_type_symbol
_atom_type_description
_atom_type_scat_dispersion_real
_atom_type_scat_dispersion_imag
_atom_type_scat_source
C C 0.0033 0.0016 'International Tables Vol C Tables 4.2.6.8 and 6.1.1.4'
H H 0.0000 0.0000 'International Tables Vol C Tables 4.2.6.8 and 6.1.1.4'
F F 0.0171 0.0103 'International Tables Vol C Tables 4.2.6.8 and 6.1.1.4'
P P 0.1023 0.0942 'International Tables Vol C Tables 4.2.6.8 and 6.1.1.4'
Sb Sb -0.5866 1.5461 'International Tables Vol C Tables 4.2.6.8 and 6.1.1.4'
Au Au -2.0133 8.8022 'International Tables Vol C Tables 4.2.6.8 and 6.1.1.4'

loop_
_geom_angle_atom_site_label_1
_geom_angle_atom_site_label_2
_geom_angle_atom_site_label_3
_geom_angle
_geom_angle_site_symmetry_1
_geom_angle_site_symmetry_3
_geom_angle_publ_flag
C1A Au1 C2A 35.3(3) . . ?
C1A Au1 C2B 29.3(3) . . ?
C2A Au1 C2B 18.2(3) . . ?
C1A Au1 C1B 18.7(4) . . ?
C2A Au1 C1B 30.2(4) . . ?
C2B Au1 C1B 35.2(4) . . ?
C1A Au1 P1 161.5(2) . . ?
C2A Au1 P1 163.1(2) . . ?
C2B Au1 P1 163.7(3) . . ?
C1B Au1 P1 161.1(3) . . ?
C13 P1 C17 110.7(2) . . ?
C13 P1 C9 110.6(2) . . ?
C17 P1 C9 111.1(2) . . ?
C13 P1 Au1 108.70(15) . . ?
C17 P1 Au1 108.66(11) . . ?
C9 P1 Au1 107.04(13) . . ?
C2A C1A C8A 126.4(9) . . ?
C2A C1A Au1 72.8(4) . . ?
C8A C1A Au1 118.5(5) . . ?
C2A C1A H1A 111.2 . . ?
C8A C1A H1A 111.2 . . ?
Au1 C1A H1A 111.2 . . ?
C1A C2A C3A 125.7(9) . . ?
C1A C2A Au1 71.8(4) . . ?
C3A C2A Au1 121.3(5) . . ?
C1A C2A H2A 110.9 . . ?
C3A C2A H2A 110.9 . . ?
Au1 C2A H2A 110.9 . . ?
C2A C3A C4A 110.2(5) . . ?
C2A C3A H3A1 109.6 . . ?
C4A C3A H3A1 109.6 . . ?
C2A C3A H3A2 109.6 . . ?
C4A C3A H3A2 109.6 . . ?
H3A1 C3A H3A2 108.1 . . ?
C5A C4A C3A 116.9(5) . . ?
C5A C4A H4A1 108.1 . . ?
C3A C4A H4A1 108.1 . . ?
C5A C4A H4A2 108.1 . . ?
C3A C4A H4A2 108.1 . . ?
H4A1 C4A H4A2 107.3 . . ?
C4A C5A C6A 120.9(7) . . ?
C4A C5A H5A1 107.1 . . ?
C6A C5A H5A1 107.1 . . ?
C4A C5A H5A2 107.1 . . ?
C6A C5A H5A2 107.1 . . ?
H5A1 C5A H5A2 106.8 . . ?
C7A C6A C5A 118.6(7) . . ?
C7A C6A H6A1 107.7 . . ?
C5A C6A H6A1 107.7 . . ?
C7A C6A H6A2 107.7 . . ?
C5A C6A H6A2 107.7 . . ?
H6A1 C6A H6A2 107.1 . . ?
C6A C7A C8A 116.4(4) . . ?
C6A C7A H7A1 108.2 . . ?
C8A C7A H7A1 108.2 . . ?
C6A C7A H7A2 108.2 . . ?
C8A C7A H7A2 108.2 . . ?
H7A1 C7A H7A2 107.3 . . ?
C1A C8A C7A 106.9(4) . . ?
C1A C8A H8A1 110.3 . . ?
C7A C8A H8A1 110.3 . . ?
C1A C8A H8A2 110.3 . . ?
C7A C8A H8A2 110.3 . . ?
H8A1 C8A H8A2 108.6 . . ?
C2B C1B Au1 72.1(6) . . ?
C2B C1B H1B 108.6 . . ?
Au1 C1B H1B 108.6 . . ?
C1B C2B Au1 72.7(6) . . ?
C1B C2B H2B 108.3 . . ?
Au1 C2B H2B 108.3 . . ?
C6B C5B H5B1 108.2 . . ?
C6B C5B H5B2 108.2 . . ?
H5B1 C5B H5B2 107.4 . . ?
C5B C6B H6B1 108.6 . . ?
C5B C6B H6B2 108.6 . . ?
H6B1 C6B H6B2 107.6 . . ?
C10 C9 C12 109.6(4) . . ?
C10 C9 C11 109.3(4) . . ?
C12 C9 C11 105.8(3) . . ?
C10 C9 P1 114.0(3) . . ?
C12 C9 P1 109.0(3) . . ?
C11 C9 P1 108.8(3) . . ?
C9 C10 H10A 109.5 . . ?
C9 C10 H10B 109.5 . . ?
H10A C10 H10B 109.5 . . ?
C9 C10 H10C 109.5 . . ?
H10A C10 H10C 109.5 . . ?
H10B C10 H10C 109.5 . . ?
C9 C11 H11A 109.5 . . ?
C9 C11 H11B 109.5 . . ?
H11A C11 H11B 109.5 . . ?
C9 C11 H11C 109.5 . . ?
H11A C11 H11C 109.5 . . ?
H11B C11 H11C 109.5 . . ?
C9 C12 H12A 109.5 . . ?
C9 C12 H12B 109.5 . . ?
H12A C12 H12B 109.5 . . ?
C9 C12 H12C 109.5 . . ?
H12A C12 H12C 109.5 . . ?
H12B C12 H12C 109.5 . . ?
C15 C13 C14 107.2(4) . . ?
C15 C13 C16 109.3(4) . . ?
C14 C13 C16 105.1(4) . . ?
C15 C13 P1 114.0(3) . . ?
C14 C13 P1 111.5(3) . . ?
C16 C13 P1 109.3(3) . . ?
C13 C14 H14A 109.5 . . ?
C13 C14 H14B 109.5 . . ?
H14A C14 H14B 109.5 . . ?
C13 C14 H14C 109.5 . . ?
H14A C14 H14C 109.5 . . ?
H14B C14 H14C 109.5 . . ?
C13 C15 H15A 109.5 . . ?
C13 C15 H15B 109.5 . . ?
H15A C15 H15B 109.5 . . ?
C13 C15 H15C 109.5 . . ?
H15A C15 H15C 109.5 . . ?
H15B C15 H15C 109.5 . . ?
C13 C16 H16A 109.5 . . ?
C13 C16 H16B 109.5 . . ?
H16A C16 H16B 109.5 . . ?
C13 C16 H16C 109.5 . . ?
H16A C16 H16C 109.5 . . ?
H16B C16 H16C 109.5 . . ?
C18 C17 C20 108.0(4) . . ?
C18 C17 C19 109.5(3) . . ?
C20 C17 C19 106.2(4) . . ?
C18 C17 P1 114.3(3) . . ?
C20 C17 P1 110.1(3) . . ?
C19 C17 P1 108.4(3) . . ?
C17 C18 H18A 109.5 . . ?
C17 C18 H18B 109.5 . . ?
H18A C18 H18B 109.5 . . ?
C17 C18 H18C 109.5 . . ?
H18A C18 H18C 109.5 . . ?
H18B C18 H18C 109.5 . . ?
C17 C19 H19A 109.5 . . ?
C17 C19 H19B 109.5 . . ?
H19A C19 H19B 109.5 . . ?
C17 C19 H19C 109.5 . . ?
H19A C19 H19C 109.5 . . ?
H19B C19 H19C 109.5 . . ?
C17 C20 H20A 109.5 . . ?
C17 C20 H20B 109.5 . . ?
H20A C20 H20B 109.5 . . ?
C17 C20 H20C 109.5 . . ?
H20A C20 H20C 109.5 . . ?
H20B C20 H20C 109.5 . . ?
F6B Sb1 F4A 152.2(7) . . ?
F6B Sb1 F5A 58.4(7) . . ?
F4A Sb1 F5A 94.4(7) . . ?
F6B Sb1 F3B 92.0(7) . . ?
F4A Sb1 F3B 115.6(6) . . ?
F5A Sb1 F3B 149.6(7) . . ?
F6B Sb1 F3A 118.5(6) . . ?
F4A Sb1 F3A 89.0(5) . . ?
F5A Sb1 F3A 175.6(6) . . ?
F3B Sb1 F3A 26.7(4) . . ?
F6B Sb1 F5B 91.2(7) . . ?
F4A Sb1 F5B 61.0(6) . . ?
F5A Sb1 F5B 35.2(6) . . ?
F3B Sb1 F5B 173.1(4) . . ?
F3A Sb1 F5B 148.9(5) . . ?
F6B Sb1 F2 94.5(4) . . ?
F4A Sb1 F2 88.2(3) . . ?
F5A Sb1 F2 85.5(3) . . ?
F3B Sb1 F2 90.8(3) . . ?
F3A Sb1 F2 91.8(3) . . ?
F5B Sb1 F2 95.0(3) . . ?
F6B Sb1 F4B 173.2(6) . . ?
F4A Sb1 F4B 30.4(5) . . ?
F5A Sb1 F4B 124.8(8) . . ?
F3B Sb1 F4B 85.4(7) . . ?
F3A Sb1 F4B 58.7(6) . . ?
F5B Sb1 F4B 90.7(7) . . ?
F2 Sb1 F4B 91.8(3) . . ?
F6B Sb1 F1 84.7(4) . . ?
F4A Sb1 F1 92.2(3) . . ?
F5A Sb1 F1 93.7(3) . . ?
F3B Sb1 F1 89.8(3) . . ?
F3A Sb1 F1 89.0(3) . . ?
F5B Sb1 F1 84.5(3) . . ?
F2 Sb1 F1 179.10(14) . . ?
F4B Sb1 F1 88.9(4) . . ?
F6B Sb1 F6A 32.3(5) . . ?
F4A Sb1 F6A 174.5(5) . . ?
F5A Sb1 F6A 89.3(7) . . ?
F3B Sb1 F6A 60.4(6) . . ?
F3A Sb1 F6A 87.1(5) . . ?
F5B Sb1 F6A 123.4(6) . . ?
F2 Sb1 F6A 88.1(3) . . ?
F4B Sb1 F6A 145.8(7) . . ?
F1 Sb1 F6A 91.6(3) . . ?

loop_
_geom_bond_atom_site_label_1
_geom_bond_atom_site_label_2
_geom_bond_distance
_geom_bond_site_symmetry_2
_geom_bond_publ_flag
Au1 C1A 2.223(6) . ?
Au1 C2A 2.235(6) . ?
Au1 C2B 2.279(10) . ?
Au1 C1B 2.286(9) . ?
Au1 P1 2.2994(7) . ?
P1 C13 1.882(5) . ?
P1 C17 1.887(3) . ?
P1 C9 1.901(5) . ?
C1A C2A 1.353(12) . ?
C1A C8A 1.478(9) . ?
C1A H1A 1.0000 . ?
C2A C3A 1.428(9) . ?
C2A H2A 1.0000 . ?
C3A C4A 1.532(7) . ?
C3A H3A1 0.9900 . ?
C3A H3A2 0.9900 . ?
C4A C5A 1.508(10) . ?
C4A H4A1 0.9900 . ?
C4A H4A2 0.9900 . ?
C5A C6A 1.539(14) . ?
C5A H5A1 0.9900 . ?
C5A H5A2 0.9900 . ?
C6A C7A 1.508(10) . ?
C6A H6A1 0.9900 . ?
C6A H6A2 0.9900 . ?
C7A C8A 1.533(6) . ?
C7A H7A1 0.9900 . ?
C7A H7A2 0.9900 . ?
C8A H8A1 0.9900 . ?
C8A H8A2 0.9900 . ?
C1B C2B 1.380(18) . ?
C1B H1B 1.0000 . ?
C2B H2B 1.0000 . ?
C5B C6B 1.62(2) . ?
C5B H5B1 0.9900 . ?
C5B H5B2 0.9900 . ?
C6B H6B1 0.9900 . ?
C6B H6B2 0.9900 . ?
C9 C10 1.532(6) . ?
C9 C12 1.541(6) . ?
C9 C11 1.546(7) . ?
C10 H10A 0.9800 . ?
C10 H10B 0.9800 . ?
C10 H10C 0.9800 . ?
C11 H11A 0.9800 . ?
C11 H11B 0.9800 . ?
C11 H11C 0.9800 . ?
C12 H12A 0.9800 . ?
C12 H12B 0.9800 . ?
C12 H12C 0.9800 . ?
C13 C15 1.537(7) . ?
C13 C14 1.545(6) . ?
C13 C16 1.554(6) . ?
C14 H14A 0.9800 . ?
C14 H14B 0.9800 . ?
C14 H14C 0.9800 . ?
C15 H15A 0.9800 . ?
C15 H15B 0.9800 . ?
C15 H15C 0.9800 . ?
C16 H16A 0.9800 . ?
C16 H16B 0.9800 . ?
C16 H16C 0.9800 . ?
C17 C18 1.528(5) . ?
C17 C20 1.530(6) . ?
C17 C19 1.534(6) . ?
C18 H18A 0.9800 . ?
C18 H18B 0.9800 . ?
C18 H18C 0.9800 . ?
C19 H19A 0.9800 . ?
C19 H19B 0.9800 . ?
C19 H19C 0.9800 . ?
C20 H20A 0.9800 . ?
C20 H20B 0.9800 . ?
C20 H20C 0.9800 . ?
Sb1 F6B 1.751(11) . ?
Sb1 F4A 1.805(8) . ?
Sb1 F5A 1.835(7) . ?
Sb1 F3B 1.842(8) . ?
Sb1 F3A 1.848(6) . ?
Sb1 F5B 1.856(9) . ?
Sb1 F2 1.873(2) . ?
Sb1 F4B 1.874(10) . ?
Sb1 F1 1.877(3) . ?
Sb1 F6A 1.913(10) . ?

loop_
_geom_torsion_atom_site_label_1
_geom_torsion_atom_site_label_2
_geom_torsion_atom_site_label_3
_geom_torsion_atom_site_label_4
_geom_torsion
_geom_torsion_site_symmetry_1
_geom_torsion_site_symmetry_2
_geom_torsion_site_symmetry_3
_geom_torsion_site_symmetry_4
_geom_torsion_publ_flag
C1A Au1 P1 C13 -6.3(8) . . . . ?
C2A Au1 P1 C13 176.9(8) . . . . ?
C2B Au1 P1 C13 109.4(13) . . . . ?
C1B Au1 P1 C13 -67.1(16) . . . . ?
C1A Au1 P1 C17 -126.8(8) . . . . ?
C2A Au1 P1 C17 56.4(8) . . . . ?
C2B Au1 P1 C17 -11.1(14) . . . . ?
C1B Au1 P1 C17 172.4(16) . . . . ?
C1A Au1 P1 C9 113.2(8) . . . . ?
C2A Au1 P1 C9 -63.6(8) . . . . ?
C2B Au1 P1 C9 -131.1(13) . . . . ?
C1B Au1 P1 C9 52.4(16) . . . . ?
C2B Au1 C1A C2A 32.6(7) . . . . ?
C1B Au1 C1A C2A -60.5(14) . . . . ?
P1 Au1 C1A C2A -178.4(5) . . . . ?
C2A Au1 C1A C8A 122.6(10) . . . . ?
C2B Au1 C1A C8A 155.2(14) . . . . ?
C1B Au1 C1A C8A 62.1(14) . . . . ?
P1 Au1 C1A C8A -55.8(12) . . . . ?
C8A C1A C2A C3A 130.9(8) . . . . ?
Au1 C1A C2A C3A -115.9(7) . . . . ?
C8A C1A C2A Au1 -113.1(7) . . . . ?
C2B Au1 C2A C1A -57.6(14) . . . . ?
C1B Au1 C2A C1A 33.6(8) . . . . ?
P1 Au1 C2A C1A 178.2(6) . . . . ?
C1A Au1 C2A C3A 121.3(11) . . . . ?
C2B Au1 C2A C3A 63.7(12) . . . . ?
C1B Au1 C2A C3A 154.9(16) . . . . ?
P1 Au1 C2A C3A -60.4(13) . . . . ?
C1A C2A C3A C4A -75.8(9) . . . . ?
Au1 C2A C3A C4A -165.1(5) . . . . ?
C2A C3A C4A C5A 39.8(10) . . . . ?
C3A C4A C5A C6A -73.6(9) . . . . ?
C4A C5A C6A C7A 113.7(8) . . . . ?
C5A C6A C7A C8A -78.4(8) . . . . ?
C2A C1A C8A C7A -81.9(9) . . . . ?
Au1 C1A C8A C7A -171.0(4) . . . . ?
C6A C7A C8A C1A 45.2(8) . . . . ?
C1A Au1 C1B C2B 58.1(12) . . . . ?
C2A Au1 C1B C2B -32.9(6) . . . . ?
P1 Au1 C1B C2B 178.3(9) . . . . ?
C1A Au1 C2B C1B -33.7(9) . . . . ?
C2A Au1 C2B C1B 60.8(15) . . . . ?
P1 Au1 C2B C1B -178.0(11) . . . . ?
C13 P1 C9 C10 -75.0(4) . . . . ?
C17 P1 C9 C10 48.3(4) . . . . ?
Au1 P1 C9 C10 166.8(3) . . . . ?
C13 P1 C9 C12 162.2(3) . . . . ?
C17 P1 C9 C12 -74.5(3) . . . . ?
Au1 P1 C9 C12 44.0(3) . . . . ?
C13 P1 C9 C11 47.3(3) . . . . ?
C17 P1 C9 C11 170.6(3) . . . . ?
Au1 P1 C9 C11 -70.9(3) . . . . ?
C17 P1 C13 C15 -80.3(4) . . . . ?
C9 P1 C13 C15 43.2(4) . . . . ?
Au1 P1 C13 C15 160.4(3) . . . . ?
C17 P1 C13 C14 41.2(4) . . . . ?
C9 P1 C13 C14 164.8(3) . . . . ?
Au1 P1 C13 C14 -78.0(3) . . . . ?
C17 P1 C13 C16 157.0(3) . . . . ?
C9 P1 C13 C16 -79.5(3) . . . . ?
Au1 P1 C13 C16 37.7(3) . . . . ?
C13 P1 C17 C18 45.3(4) . . . . ?
C9 P1 C17 C18 -77.9(4) . . . . ?
Au1 P1 C17 C18 164.6(3) . . . . ?
C13 P1 C17 C20 167.1(3) . . . . ?
C9 P1 C17 C20 43.9(4) . . . . ?
Au1 P1 C17 C20 -73.6(3) . . . . ?
C13 P1 C17 C19 -77.1(3) . . . . ?
C9 P1 C17 C19 159.7(3) . . . . ?
Au1 P1 C17 C19 42.2(3) . . . . ?
